data_4306024
loop_
_publ_author_name
'Xiao-Ping Zhou'
'Zhengtao Xu'
'Matthias Zeller'
'Allen D. Hunter'
'Stephen Sin-Yin Chui'
'Chi-Ming Che'

_publ_section_title
;
Coordination Networks from a Bifunctional Molecule Containing Carboxyl and
Thioether Groups
;
_journal_name_full 'Inorganic Chemistry'
_journal_page_first 7459
_journal_page_last 7461
_journal_paper_doi 10.1021/ic800952z
_journal_volume 47
_journal_year 2008
_chemical_formula_sum 'C18 H21 O8 S6 Zn2'
_chemical_formula_weight 688.55
_chemical_name_systematic
; 
 ? 
;
_space_group_IT_number 142
_symmetry_cell_setting tetragonal
_symmetry_space_group_name_Hall '-I 4bd 2c'
_symmetry_space_group_name_H-M 'I 41/a c d :2'
_atom_sites_solution_hydrogens geom
_atom_sites_solution_primary direct
_atom_sites_solution_secondary difmap
_audit_creation_method SHELXL-97
_cell_angle_alpha 90.00
_cell_angle_beta 90.00
_cell_angle_gamma 90.00
_cell_formula_units_Z 32
_cell_length_a 25.5191(12)
_cell_length_b 25.5191(12)
_cell_length_c 50.910(5)
_cell_measurement_reflns_used 8056
_cell_measurement_temperature 100(2)
_cell_measurement_theta_max 23.88
_cell_measurement_theta_min 2.26
_cell_volume 33154(4)
_computing_cell_refinement 'SAINT+ 6.45 (Bruker, 2003)'
_computing_data_collection 'SMART 5.630 (Bruker, 1997-2002)'
_computing_data_reduction 'SAINT+ 6.45'
_computing_molecular_graphics 'SHELXTL 6.14'
_computing_publication_material 'SHELXTL 6.14'
_computing_structure_refinement 'SHELXTL 6.14'
_computing_structure_solution 'SHELXTL 6.14 (Bruker, 2000-2003)'
_diffrn_ambient_temperature 100(2)
_diffrn_measured_fraction_theta_full 1.000
_diffrn_measured_fraction_theta_max 1.000
_diffrn_measurement_device_type 'Bruker AXS SMART APEX CCD diffractometer'
_diffrn_measurement_method '\w scans'
_diffrn_radiation_monochromator graphite
_diffrn_radiation_source 'fine-focus sealed tube'
_diffrn_radiation_type MoK\a
_diffrn_radiation_wavelength 0.71073
_diffrn_reflns_av_R_equivalents 0.0674
_diffrn_reflns_av_sigmaI/netI 0.0462
_diffrn_reflns_limit_h_max 27
_diffrn_reflns_limit_h_min -33
_diffrn_reflns_limit_k_max 34
_diffrn_reflns_limit_k_min -34
_diffrn_reflns_limit_l_max 67
_diffrn_reflns_limit_l_min -67
_diffrn_reflns_number 125241
_diffrn_reflns_theta_full 28.28
_diffrn_reflns_theta_max 28.28
_diffrn_reflns_theta_min 1.38
_diffrn_standards_number 0
_exptl_absorpt_coefficient_mu 1.486
_exptl_absorpt_correction_T_max 0.800
_exptl_absorpt_correction_T_min 0.714
_exptl_absorpt_correction_type multi-scan
_exptl_absorpt_process_details 'SADABS (Sheldrick, 2007)'
_exptl_crystal_colour orange
_exptl_crystal_density_diffrn 1.104
_exptl_crystal_density_method 'not measured'
_exptl_crystal_description block
_exptl_crystal_F_000 11168
_exptl_crystal_size_max 0.30
_exptl_crystal_size_mid 0.20
_exptl_crystal_size_min 0.15
_refine_diff_density_max 1.937
_refine_diff_density_min -1.625
_refine_diff_density_rms 0.216
_refine_ls_extinction_method none
_refine_ls_goodness_of_fit_ref 1.079
_refine_ls_hydrogen_treatment mixed
_refine_ls_matrix_type full
_refine_ls_number_parameters 472
_refine_ls_number_reflns 10290
_refine_ls_number_restraints 449
_refine_ls_restrained_S_all 1.074
_refine_ls_R_factor_all 0.1219
_refine_ls_R_factor_gt 0.1037
_refine_ls_shift/su_max 0.001
_refine_ls_shift/su_mean 0.000
_refine_ls_structure_factor_coef Fsqd
_refine_ls_weighting_details 'calc w=1/[\s^2^(Fo^2^)+(0.1896P)^2^+379.4995P] where P=(Fo^2^+2Fc^2^)/3'
_refine_ls_weighting_scheme calc
_refine_ls_wR_factor_gt 0.3181
_refine_ls_wR_factor_ref 0.3340
_reflns_number_gt 8176
_reflns_number_total 10290
_reflns_threshold_expression I>2\s(I)
_cod_data_source_file ic800952z_si_001_3.cif
_cod_data_source_block 3
_cod_depositor_comments
;
The following automatic conversions were performed:
'_symmetry_cell_setting' value 'Tetragonal' changed to 'tetragonal'
according to '/home/saulius/struct/CIF-dictionaries/cif_core.dic'
dictionary named 'cif_core.dic' version 2.4.1 from 2010-06-29.

Automatic conversion script
Id: cif_fix_enum 1527 2010-12-29 10:47:43Z saulius 
;
_cod_original_sg_symbol_H-M 'I 41/a c d'
_cod_database_code 4306024

loop_
_symmetry_equiv_pos_as_xyz
'x, y, z'
'-x+1/2, -y, z+1/2'
'-y+1/4, x+3/4, z+1/4'
'y+1/4, -x+1/4, z+3/4'
'-x+1/2, y, -z'
'x, -y, -z+1/2'
'y+1/4, x+3/4, -z+3/4'
'-y+1/4, -x+1/4, -z+1/4'
'x+1/2, y+1/2, z+1/2'
'-x+1, -y+1/2, z+1'
'-y+3/4, x+5/4, z+3/4'
'y+3/4, -x+3/4, z+5/4'
'-x+1, y+1/2, -z+1/2'
'x+1/2, -y+1/2, -z+1'
'y+3/4, x+5/4, -z+5/4'
'-y+3/4, -x+3/4, -z+3/4'
'-x, -y, -z'
'x-1/2, y, -z-1/2'
'y-1/4, -x-3/4, -z-1/4'
'-y-1/4, x-1/4, -z-3/4'
'x-1/2, -y, z'
'-x, y, z-1/2'
'-y-1/4, -x-3/4, z-3/4'
'y-1/4, x-1/4, z-1/4'
'-x+1/2, -y+1/2, -z+1/2'
'x, y+1/2, -z'
'y+1/4, -x-1/4, -z+1/4'
'-y+1/4, x+1/4, -z-1/4'
'x, -y+1/2, z+1/2'
'-x+1/2, y+1/2, z'
'-y+1/4, -x-1/4, z-1/4'
'y+1/4, x+1/4, z+1/4'

loop_
_atom_site_label
_atom_site_type_symbol
_atom_site_fract_x
_atom_site_fract_y
_atom_site_fract_z
_atom_site_U_iso_or_equiv
_atom_site_adp_type
_atom_site_occupancy
_atom_site_symmetry_multiplicity
_atom_site_calc_flag
_atom_site_refinement_flags
_atom_site_disorder_assembly
_atom_site_disorder_group
C1 C 0.2349(3) 0.9575(3) 0.93068(12) 0.0422(13) Uani 1 1 d DU . .
C2 C 0.2256(3) 0.9617(3) 0.90150(12) 0.0405(13) Uani 1 1 d DU . .
C3 C 0.2545(3) 0.9314(3) 0.88423(13) 0.0434(15) Uani 1 1 d DU . .
C4 C 0.1885(3) 0.9970(3) 0.89272(12) 0.0401(13) Uani 1 1 d DU . .
C5 C 0.3588(5) 0.9241(8) 0.8947(5) 0.160(9) Uani 1 1 d DU . .
H5A H 0.3533 0.9531 0.8824 0.240 Uiso 1 1 calc R . .
H5B H 0.3877 0.9020 0.8885 0.240 Uiso 1 1 calc R . .
H5C H 0.3675 0.9381 0.9121 0.240 Uiso 1 1 calc R . .
C6 C 0.0945(4) 0.9907(6) 0.9176(3) 0.108(5) Uani 1 1 d DU . .
H6A H 0.0825 0.9836 0.8997 0.163 Uiso 1 1 calc R . .
H6B H 0.0664 1.0082 0.9274 0.163 Uiso 1 1 calc R . .
H6C H 0.1034 0.9576 0.9263 0.163 Uiso 1 1 calc R . .
S3 S 0.09427(16) 1.08831(18) 0.97784(7) 0.0414(9) Uani 0.50 1 d PDU A -1
S4 S -0.03063(17) 1.11944(18) 0.97475(7) 0.0468(10) Uani 0.50 1 d PDU A -1
S5 S -0.08200(14) 0.93549(17) 1.02275(6) 0.0340(7) Uani 0.50 1 d PDU A -1
S6 S 0.04374(15) 0.90451(17) 1.02615(7) 0.0390(8) Uani 0.50 1 d PDU A -1
O3 O 0.1361(4) 0.9608(5) 0.9856(2) 0.0382(19) Uani 0.50 1 d PDU A -1
O4 O 0.1395(4) 1.0018(4) 1.02451(19) 0.0321(19) Uani 0.50 1 d PDU A -1
O5 O -0.1222(4) 1.0629(4) 1.0161(2) 0.0344(19) Uani 0.50 1 d PDU . -1
O6 O -0.1287(4) 1.0214(5) 0.9778(2) 0.035(2) Uani 0.50 1 d PDU . -1
C7 C 0.1166(4) 0.9847(4) 1.00310(15) 0.032(2) Uani 0.50 1 d PDU A -1
C8 C 0.0592(2) 0.9988(3) 1.00162(10) 0.0318(19) Uani 0.50 1 d PGDU A -1
C9 C 0.0439(3) 1.0459(2) 0.99036(9) 0.032(2) Uani 0.50 1 d PGDU A -1
C10 C -0.0089(3) 1.05894(18) 0.98907(9) 0.032(2) Uani 0.50 1 d PGDU A -1
C11 C -0.0464(2) 1.0248(3) 0.99904(10) 0.0308(19) Uani 0.50 1 d PGDU A -1
C12 C -0.0310(3) 0.9776(2) 1.01030(9) 0.032(2) Uani 0.50 1 d PGDU A -1
C13 C 0.0218(3) 0.96458(18) 1.01159(9) 0.030(2) Uani 0.50 1 d PGDU A -1
C14 C -0.1040(4) 1.0387(4) 0.99772(15) 0.033(2) Uani 0.50 1 d PDU A -1
C15 C 0.1040(8) 1.1307(8) 1.0056(4) 0.068(6) Uani 0.50 1 d PDU A -1
H15A H 0.1076 1.1096 1.0216 0.103 Uiso 0.50 1 calc PR A -1
H15B H 0.0738 1.1542 1.0074 0.103 Uiso 0.50 1 calc PR A -1
H15C H 0.1358 1.1515 1.0030 0.103 Uiso 0.50 1 calc PR A -1
C16 C -0.0290(19) 1.0990(12) 0.9406(3) 0.074(8) Uani 0.50 1 d PDU A -1
H16A H -0.0509 1.0678 0.9384 0.111 Uiso 0.50 1 calc PR A -1
H16B H 0.0071 1.0909 0.9356 0.111 Uiso 0.50 1 calc PR A -1
H16C H -0.0424 1.1274 0.9295 0.111 Uiso 0.50 1 calc PR A -1
C17 C -0.0836(8) 0.8867(7) 0.9971(4) 0.058(5) Uani 0.50 1 d PDU A -1
H17A H -0.0799 0.9038 0.9799 0.087 Uiso 0.50 1 calc PR A -1
H17B H -0.1170 0.8678 0.9977 0.087 Uiso 0.50 1 calc PR A -1
H17C H -0.0547 0.8619 0.9996 0.087 Uiso 0.50 1 calc PR A -1
C18 C 0.035(3) 0.9226(15) 1.0602(3) 0.11(2) Uani 0.50 1 d PDU A -1
H18A H 0.0450 0.9593 1.0626 0.170 Uiso 0.50 1 calc PR A -1
H18B H 0.0568 0.9002 1.0713 0.170 Uiso 0.50 1 calc PR A -1
H18C H -0.0020 0.9181 1.0651 0.170 Uiso 0.50 1 calc PR A -1
S7 S 0.2171(2) 0.77118(15) 1.04564(8) 0.0715(16) Uani 0.50 1 d PDU A -1
S8 S 0.20913(18) 0.64312(14) 1.04517(8) 0.0459(9) Uani 0.50 1 d PDU A -1
S9 S 0.32112(17) 0.63773(16) 0.95352(8) 0.0454(9) Uani 0.50 1 d PDU A -1
S10 S 0.33137(19) 0.7607(2) 0.95319(10) 0.0761(15) Uani 0.50 1 d PDU A -1
O7 O 0.3052(4) 0.8395(3) 1.0159(2) 0.0402(19) Uani 0.50 1 d PDU . -1
O8 O 0.2432(4) 0.8394(4) 0.9847(2) 0.0452(19) Uani 0.50 1 d PDU A -1
C19 C 0.2753(3) 0.8184(4) 1.0006(2) 0.0368(19) Uani 0.50 1 d PDU A -1
C20 C 0.2729(2) 0.75928(18) 0.99972(13) 0.0370(19) Uani 0.50 1 d PGDU A -1
C21 C 0.2466(2) 0.7334(3) 1.01978(10) 0.042(2) Uani 0.50 1 d PGDU A -1
C22 C 0.24311(18) 0.6790(3) 1.01957(11) 0.043(2) Uani 0.50 1 d PGDU A -1
C23 C 0.2660(2) 0.65056(18) 0.99930(14) 0.047(2) Uani 0.50 1 d PGDU A -1
C24 C 0.29229(19) 0.6765(3) 0.97924(11) 0.041(2) Uani 0.50 1 d PGDU A -1
C25 C 0.29577(19) 0.7308(3) 0.97945(10) 0.040(2) Uani 0.50 1 d PGDU A -1
C27 C 0.2744(12) 0.7846(15) 1.0664(8) 0.177(18) Uani 0.50 1 d PDU A -1
H27A H 0.2633 0.8037 1.0821 0.266 Uiso 0.50 1 calc PR A -1
H27B H 0.2997 0.8058 1.0565 0.266 Uiso 0.50 1 calc PR A -1
H27C H 0.2908 0.7514 1.0716 0.266 Uiso 0.50 1 calc PR A -1
C28 C 0.2614(8) 0.6327(11) 1.0691(4) 0.069(6) Uani 0.50 1 d PDU A -1
H28A H 0.2912 0.6156 1.0605 0.103 Uiso 0.50 1 calc PR A -1
H28B H 0.2485 0.6103 1.0834 0.103 Uiso 0.50 1 calc PR A -1
H28C H 0.2725 0.6665 1.0763 0.103 Uiso 0.50 1 calc PR A -1
C29 C 0.2662(8) 0.6397(13) 0.9310(4) 0.069(6) Uani 0.50 1 d PDU A -1
H29A H 0.2334 0.6377 0.9409 0.104 Uiso 0.50 1 calc PR A -1
H29B H 0.2684 0.6100 0.9188 0.104 Uiso 0.50 1 calc PR A -1
H29C H 0.2672 0.6725 0.9210 0.104 Uiso 0.50 1 calc PR A -1
C30 C 0.3961(8) 0.7485(18) 0.9672(7) 0.141(13) Uani 0.50 1 d PDU A -1
H30A H 0.4051 0.7114 0.9651 0.211 Uiso 0.50 1 calc PR A -1
H30B H 0.3958 0.7573 0.9860 0.211 Uiso 0.50 1 calc PR A -1
H30C H 0.4222 0.7701 0.9582 0.211 Uiso 0.50 1 calc PR A -1
O12 O 0.1407(5) 0.8565(5) 0.9716(3) 0.067(3) Uani 0.50 1 d PDU A -1
H12A H 0.111(4) 0.854(7) 0.979(4) 0.100 Uiso 0.50 1 d PD B -1
H12B H 0.140(5) 0.828(5) 0.963(4) 0.100 Uiso 0.50 1 d PD C -1
C26 C 0.2500 0.5929(4) 1.0000 0.072(3) Uani 1 2 d SDU . .
O9 O 0.2176(4) 0.5706(2) 0.98528(12) 0.080(2) Uani 1 1 d U . .
O1 O 0.2089(2) 0.9247(2) 0.94306(10) 0.0469(11) Uani 1 1 d DU . .
O2 O 0.2693(2) 0.9888(2) 0.93950(9) 0.0500(12) Uani 1 1 d DU . .
O10 O 0.2500 0.9538(2) 1.0000 0.0300(11) Uani 1 2 d SU . .
O11 O 0.1768(4) 0.8891(4) 1.02567(18) 0.097(2) Uani 1 1 d DU . .
H11A H 0.202(4) 0.902(5) 1.0348(17) 0.145 Uiso 1 1 d D . .
H11B H 0.180(6) 0.8573(17) 1.032(2) 0.145 Uiso 1 1 d D . .
S1 S 0.29974(11) 0.88529(11) 0.89690(5) 0.0686(7) Uani 1 1 d DU . .
S2 S 0.15167(11) 1.03258(8) 0.91663(4) 0.0638(7) Uani 1 1 d DU . .
Zn1 Zn 0.21021(3) 0.99630(3) 1.023893(13) 0.0350(2) Uani 1 1 d U . .
Zn2 Zn 0.19714(3) 0.91168(3) 0.981087(15) 0.0348(2) Uani 1 1 d DU . .

loop_
_atom_site_aniso_label
_atom_site_aniso_U_11
_atom_site_aniso_U_22
_atom_site_aniso_U_33
_atom_site_aniso_U_23
_atom_site_aniso_U_13
_atom_site_aniso_U_12
C1 0.059(3) 0.040(3) 0.027(2) -0.004(2) 0.008(2) 0.003(3)
C2 0.053(3) 0.040(3) 0.028(2) -0.006(2) 0.005(2) 0.000(2)
C3 0.049(4) 0.052(4) 0.029(3) -0.012(3) 0.002(3) 0.008(3)
C4 0.054(4) 0.037(3) 0.030(3) -0.004(2) 0.013(3) 0.002(3)
C5 0.082(8) 0.189(19) 0.21(2) 0.048(16) -0.062(12) -0.002(9)
C6 0.066(7) 0.153(12) 0.107(10) -0.026(9) 0.046(7) 0.007(6)
S3 0.0329(19) 0.040(2) 0.051(2) 0.0048(17) 0.0081(15) -0.0014(16)
S4 0.034(2) 0.042(2) 0.063(2) 0.0231(19) 0.0044(16) 0.0029(17)
S5 0.0282(17) 0.036(2) 0.0377(16) 0.0002(14) 0.0027(12) 0.0006(14)
S6 0.0285(17) 0.037(2) 0.052(2) 0.0155(16) 0.0036(14) 0.0018(15)
O3 0.027(4) 0.050(5) 0.038(4) -0.006(4) 0.001(3) 0.007(4)
O4 0.035(4) 0.033(5) 0.028(4) 0.003(4) 0.002(3) 0.006(4)
O5 0.028(4) 0.036(5) 0.039(4) -0.001(4) 0.001(3) 0.002(4)
O6 0.032(5) 0.037(5) 0.038(5) -0.001(4) 0.003(3) 0.005(4)
C7 0.026(4) 0.038(5) 0.033(4) 0.005(4) 0.000(3) 0.007(4)
C8 0.026(4) 0.034(4) 0.035(4) 0.002(4) 0.004(3) 0.003(4)
C9 0.024(4) 0.035(5) 0.035(5) 0.006(4) 0.007(4) 0.002(3)
C10 0.027(4) 0.034(5) 0.036(5) 0.004(4) 0.007(4) 0.005(4)
C11 0.024(4) 0.030(4) 0.038(4) 0.005(4) 0.003(4) 0.003(3)
C12 0.027(4) 0.033(5) 0.034(5) 0.008(4) 0.002(4) -0.001(4)
C13 0.026(4) 0.033(5) 0.032(4) 0.005(4) 0.002(4) 0.001(4)
C14 0.027(4) 0.033(5) 0.040(4) 0.006(4) 0.003(4) 0.001(4)
C15 0.061(12) 0.052(11) 0.092(13) -0.024(9) 0.024(11) -0.020(8)
C16 0.086(17) 0.09(2) 0.047(7) 0.026(8) -0.009(11) 0.005(18)
C17 0.048(10) 0.041(9) 0.085(12) -0.023(8) 0.004(9) -0.003(7)
C18 0.17(5) 0.12(4) 0.041(7) 0.025(11) -0.004(16) 0.07(4)
S7 0.127(4) 0.0311(18) 0.056(2) -0.0049(16) 0.050(3) -0.008(2)
S8 0.064(3) 0.0289(16) 0.0449(19) 0.0066(13) 0.0084(18) -0.0077(17)
S9 0.049(2) 0.044(2) 0.0432(19) -0.0088(15) 0.0020(17) 0.0144(18)
S10 0.085(3) 0.071(3) 0.073(3) 0.030(2) 0.041(3) 0.011(3)
O7 0.048(5) 0.023(4) 0.050(5) -0.011(3) 0.004(4) -0.001(3)
O8 0.059(5) 0.026(4) 0.050(5) -0.003(3) -0.004(4) -0.002(3)
C19 0.048(5) 0.024(4) 0.039(4) -0.003(3) 0.009(4) -0.005(3)
C20 0.052(5) 0.022(4) 0.037(4) 0.001(3) 0.009(4) -0.005(4)
C21 0.055(6) 0.027(4) 0.045(5) -0.002(4) 0.017(4) -0.011(4)
C22 0.060(6) 0.026(4) 0.044(5) 0.005(4) 0.011(5) -0.005(4)
C23 0.073(6) 0.029(4) 0.038(4) 0.003(4) 0.007(5) -0.003(4)
C24 0.058(6) 0.030(4) 0.036(5) -0.005(4) 0.007(4) 0.002(4)
C25 0.061(6) 0.027(4) 0.033(5) -0.003(4) 0.009(4) -0.006(4)
C27 0.29(4) 0.12(3) 0.12(3) -0.06(2) -0.07(3) 0.01(3)
C28 0.098(17) 0.070(14) 0.038(8) 0.004(7) -0.009(9) -0.023(14)
C29 0.080(15) 0.083(15) 0.045(9) -0.002(9) -0.012(10) 0.004(15)
C30 0.079(10) 0.20(4) 0.14(3) -0.01(3) 0.002(13) -0.04(2)
O12 0.041(5) 0.062(7) 0.097(8) -0.018(6) 0.002(6) -0.021(5)
C26 0.141(7) 0.028(4) 0.046(5) 0.000 -0.008(5) 0.000
O9 0.165(7) 0.030(3) 0.046(3) -0.006(2) -0.022(4) 0.019(3)
O1 0.068(3) 0.040(2) 0.033(2) -0.0016(18) 0.012(2) 0.000(2)
O2 0.075(3) 0.048(3) 0.027(2) 0.0006(19) 0.002(2) -0.007(2)
O10 0.036(3) 0.023(3) 0.031(3) 0.000 0.000(2) 0.000
O11 0.117(7) 0.093(5) 0.081(4) 0.013(4) 0.023(4) -0.017(5)
S1 0.0753(15) 0.0793(16) 0.0513(12) -0.0076(11) -0.0117(10) 0.0342(13)
S2 0.1034(18) 0.0478(11) 0.0403(10) -0.0002(8) 0.0312(11) 0.0262(11)
Zn1 0.0501(5) 0.0295(4) 0.0254(4) -0.0010(3) 0.0019(3) 0.0116(3)
Zn2 0.0259(4) 0.0363(4) 0.0421(4) -0.0140(3) 0.0036(3) -0.0026(3)

loop_
_atom_type_symbol
_atom_type_description
_atom_type_scat_dispersion_real
_atom_type_scat_dispersion_imag
_atom_type_scat_source
C C 0.0033 0.0016 'International Tables Vol C Tables 4.2.6.8 and 6.1.1.4'
H H 0.0000 0.0000 'International Tables Vol C Tables 4.2.6.8 and 6.1.1.4'
O O 0.0106 0.0060 'International Tables Vol C Tables 4.2.6.8 and 6.1.1.4'
S S 0.1246 0.1234 'International Tables Vol C Tables 4.2.6.8 and 6.1.1.4'
Zn Zn 0.2839 1.4301 'International Tables Vol C Tables 4.2.6.8 and 6.1.1.4'

loop_
_geom_angle_atom_site_label_1
_geom_angle_atom_site_label_2
_geom_angle_atom_site_label_3
_geom_angle
_geom_angle_site_symmetry_1
_geom_angle_site_symmetry_3
_geom_angle_publ_flag
O1 C1 O2 127.9(6) . . ?
O1 C1 C2 117.7(7) . . ?
O2 C1 C2 114.4(6) . . ?
C4 C2 C3 121.6(6) . . ?
C4 C2 C1 118.2(6) . . ?
C3 C2 C1 120.2(6) . . ?
C2 C3 C4 118.6(6) . 7_456 ?
C2 C3 S1 119.2(5) . . ?
C4 C3 S1 122.2(5) 7_456 . ?
C2 C4 C3 119.8(6) . 7_456 ?
C2 C4 S2 118.2(5) . . ?
C3 C4 S2 122.1(5) 7_456 . ?
S1 C5 H5A 109.5 . . ?
S1 C5 H5B 109.5 . . ?
H5A C5 H5B 109.5 . . ?
S1 C5 H5C 109.5 . . ?
H5A C5 H5C 109.5 . . ?
H5B C5 H5C 109.5 . . ?
S2 C6 H6A 109.5 . . ?
S2 C6 H6B 109.5 . . ?
H6A C6 H6B 109.5 . . ?
S2 C6 H6C 109.5 . . ?
H6A C6 H6C 109.5 . . ?
H6B C6 H6C 109.5 . . ?
C9 S3 C15 100.5(7) . . ?
C10 S4 C16 97.8(11) . . ?
C12 S5 C17 99.9(7) . . ?
C13 S6 C18 98.0(13) . . ?
C7 O3 Zn2 136.7(9) . . ?
C7 O4 Zn1 113.8(8) . . ?
C14 O5 Zn2 125.3(9) . 17_577 ?
C14 O6 Zn1 125.9(8) . 17_577 ?
O3 C7 O4 127.4(11) . . ?
O3 C7 C8 119.3(8) . . ?
O4 C7 C8 113.3(7) . . ?
C9 C8 C13 120.0 . . ?
C9 C8 C7 120.0(6) . . ?
C13 C8 C7 120.0(6) . . ?
C8 C9 C10 120.0 . . ?
C8 C9 S3 117.8(5) . . ?
C10 C9 S3 122.2(5) . . ?
C11 C10 C9 120.0 . . ?
C11 C10 S4 118.4(5) . . ?
C9 C10 S4 121.6(5) . . ?
C10 C11 C12 120.0 . . ?
C10 C11 C14 120.3(6) . . ?
C12 C11 C14 119.7(6) . . ?
C13 C12 C11 120.0 . . ?
C13 C12 S5 122.8(5) . . ?
C11 C12 S5 117.2(5) . . ?
C12 C13 C8 120.0 . . ?
C12 C13 S6 121.8(5) . . ?
C8 C13 S6 118.2(5) . . ?
O5 C14 O6 127.1(11) . . ?
O5 C14 C11 117.1(8) . . ?
O6 C14 C11 115.7(7) . . ?
S3 C15 H15A 109.5 . . ?
S3 C15 H15B 109.5 . . ?
H15A C15 H15B 109.5 . . ?
S3 C15 H15C 109.5 . . ?
H15A C15 H15C 109.5 . . ?
H15B C15 H15C 109.5 . . ?
S4 C16 H16A 109.5 . . ?
S4 C16 H16B 109.5 . . ?
H16A C16 H16B 109.5 . . ?
S4 C16 H16C 109.5 . . ?
H16A C16 H16C 109.5 . . ?
H16B C16 H16C 109.5 . . ?
S5 C17 H17A 109.5 . . ?
S5 C17 H17B 109.5 . . ?
H17A C17 H17B 109.5 . . ?
S5 C17 H17C 109.5 . . ?
H17A C17 H17C 109.5 . . ?
H17B C17 H17C 109.5 . . ?
S6 C18 H18A 109.5 . . ?
S6 C18 H18B 109.5 . . ?
H18A C18 H18B 109.5 . . ?
S6 C18 H18C 109.5 . . ?
H18A C18 H18C 109.5 . . ?
H18B C18 H18C 109.5 . . ?
C21 S7 C27 100.9(13) . . ?
C22 S8 C28 101.8(8) . . ?
C24 S9 C29 97.5(9) . . ?
C25 S10 C30 95.4(12) . . ?
C19 O7 Zn2 118.3(8) . 5_557 ?
C19 O8 Zn2 138.9(8) . . ?
O7 C19 O8 128.7(10) . . ?
O7 C19 C20 119.1(8) . . ?
O8 C19 C20 112.2(7) . . ?
C21 C20 C25 120.0 . . ?
C21 C20 C19 118.2(6) . . ?
C25 C20 C19 121.8(6) . . ?
C22 C21 C20 120.0 . . ?
C22 C21 S7 121.0(5) . . ?
C20 C21 S7 119.0(5) . . ?
C21 C22 C23 120.0 . . ?
C21 C22 S8 121.9(5) . . ?
C23 C22 S8 118.1(5) . . ?
C22 C23 C24 120.0 . . ?
C22 C23 C26 112.0(5) . . ?
C24 C23 C26 127.2(5) . . ?
C23 C24 C25 120.0 . . ?
C23 C24 S9 118.1(5) . . ?
C25 C24 S9 121.9(5) . . ?
C24 C25 C20 120.0 . . ?
C24 C25 S10 116.9(5) . . ?
C20 C25 S10 123.1(5) . . ?
S7 C27 H27A 109.5 . . ?
S7 C27 H27B 109.5 . . ?
H27A C27 H27B 109.5 . . ?
S7 C27 H27C 109.5 . . ?
H27A C27 H27C 109.5 . . ?
H27B C27 H27C 109.5 . . ?
S8 C28 H28A 109.5 . . ?
S8 C28 H28B 109.5 . . ?
H28A C28 H28B 109.5 . . ?
S8 C28 H28C 109.5 . . ?
H28A C28 H28C 109.5 . . ?
H28B C28 H28C 109.5 . . ?
S9 C29 H29A 109.5 . . ?
S9 C29 H29B 109.5 . . ?
H29A C29 H29B 109.5 . . ?
S9 C29 H29C 109.5 . . ?
H29A C29 H29C 109.5 . . ?
H29B C29 H29C 109.5 . . ?
S10 C30 H30A 109.5 . . ?
S10 C30 H30B 109.5 . . ?
H30A C30 H30B 109.5 . . ?
S10 C30 H30C 109.5 . . ?
H30A C30 H30C 109.5 . . ?
H30B C30 H30C 109.5 . . ?
Zn2 O12 H12A 124(8) . . ?
Zn2 O12 H12B 135(8) . . ?
H12A O12 H12B 99(3) . . ?
O9 C26 O9 126.0(10) . 5_557 ?
O9 C26 C23 126.8(5) . . ?
O9 C26 C23 106.0(5) 5_557 . ?
O9 C26 C23 106.0(5) . 5_557 ?
O9 C26 C23 126.8(6) 5_557 5_557 ?
C26 O9 Zn1 130.1(6) . 26_547 ?
C1 O1 Zn2 133.6(5) . . ?
C1 O2 Zn1 125.9(5) . 5_557 ?
Zn1 O10 Zn1 111.2(3) . 5_557 ?
Zn1 O10 Zn2 104.78(3) . . ?
Zn1 O10 Zn2 111.08(3) 5_557 . ?
Zn1 O10 Zn2 111.08(3) . 5_557 ?
Zn1 O10 Zn2 104.77(3) 5_557 5_557 ?
Zn2 O10 Zn2 114.1(3) . 5_557 ?
Zn2 O11 H11A 105(7) . . ?
Zn2 O11 H11B 122(8) . . ?
H11A O11 H11B 97(3) . . ?
C3 S1 C5 99.1(7) . . ?
C4 S2 C6 98.2(5) . . ?
O4 Zn1 O10 125.6(3) . . ?
O4 Zn1 O2 105.0(4) . 5_557 ?
O10 Zn1 O2 114.15(18) . 5_557 ?
O4 Zn1 O9 91.5(4) . 26_557 ?
O10 Zn1 O9 110.1(2) . 26_557 ?
O2 Zn1 O9 107.3(3) 5_557 26_557 ?
O4 Zn1 O6 17.0(4) . 17_577 ?
O10 Zn1 O6 111.8(3) . 17_577 ?
O2 Zn1 O6 106.3(3) 5_557 17_577 ?
O9 Zn1 O6 106.8(4) 26_557 17_577 ?
O4 Zn1 Zn2 87.6(3) . . ?
O10 Zn1 Zn2 38.23(7) . . ?
O2 Zn1 Zn2 129.56(16) 5_557 . ?
O9 Zn1 Zn2 121.25(19) 26_557 . ?
O6 Zn1 Zn2 73.6(3) 17_577 . ?
O7 Zn2 O10 121.6(4) 5_557 . ?
O7 Zn2 O1 104.6(3) 5_557 . ?
O10 Zn2 O1 106.31(18) . . ?
O7 Zn2 O3 125.9(5) 5_557 . ?
O10 Zn2 O3 97.7(4) . . ?
O1 Zn2 O3 97.0(3) . . ?
O7 Zn2 O5 106.4(4) 5_557 17_577 ?
O10 Zn2 O5 115.9(3) . 17_577 ?
O1 Zn2 O5 99.1(3) . 17_577 ?
O3 Zn2 O5 20.2(3) . 17_577 ?
O7 Zn2 O12 47.1(5) 5_557 . ?
O10 Zn2 O12 163.4(5) . . ?
O1 Zn2 O12 89.5(5) . . ?
O3 Zn2 O12 85.0(5) . . ?
O5 Zn2 O12 65.0(5) 17_577 . ?
O7 Zn2 O8 34.2(4) 5_557 . ?
O10 Zn2 O8 92.9(3) . . ?
O1 Zn2 O8 98.1(3) . . ?
O3 Zn2 O8 158.2(5) . . ?
O5 Zn2 O8 140.3(4) 17_577 . ?
O12 Zn2 O8 79.7(5) . . ?
O7 Zn2 O11 71.0(4) 5_557 . ?
O10 Zn2 O11 79.5(3) . . ?
O1 Zn2 O11 174.2(3) . . ?
O3 Zn2 O11 82.8(4) . . ?
O5 Zn2 O11 78.8(4) 17_577 . ?
O12 Zn2 O11 84.7(5) . . ?
O8 Zn2 O11 80.5(4) . . ?
O7 Zn2 Zn1 129.9(3) 5_557 . ?
O10 Zn2 Zn1 36.99(7) . . ?
O1 Zn2 Zn1 123.68(16) . . ?
O3 Zn2 Zn1 64.4(3) . . ?
O5 Zn2 Zn1 80.1(3) 17_577 . ?
O12 Zn2 Zn1 135.7(4) . . ?
O8 Zn2 Zn1 118.1(3) . . ?
O11 Zn2 Zn1 61.5(2) . . ?

loop_
_geom_bond_atom_site_label_1
_geom_bond_atom_site_label_2
_geom_bond_distance
_geom_bond_site_symmetry_2
_geom_bond_publ_flag
C1 O1 1.239(9) . ?
C1 O2 1.269(9) . ?
C1 C2 1.508(8) . ?
C2 C4 1.380(10) . ?
C2 C3 1.383(9) . ?
C3 C4 1.397(9) 7_456 ?
C3 S1 1.771(7) . ?
C4 C3 1.397(9) 7_456 ?
C4 S2 1.787(6) . ?
C5 S1 1.806(12) . ?
C5 H5A 0.9800 . ?
C5 H5B 0.9800 . ?
C5 H5C 0.9800 . ?
C6 S2 1.811(11) . ?
C6 H6A 0.9800 . ?
C6 H6B 0.9800 . ?
C6 H6C 0.9800 . ?
S3 C9 1.797(6) . ?
S3 C15 1.797(13) . ?
S4 C10 1.795(6) . ?
S4 C16 1.813(14) . ?
S5 C12 1.802(6) . ?
S5 C17 1.807(12) . ?
S6 C13 1.792(6) . ?
S6 C18 1.808(14) . ?
O3 C7 1.191(13) . ?
O3 Zn2 2.013(10) . ?
O4 C7 1.310(13) . ?
O4 Zn1 1.811(11) . ?
O5 C14 1.213(13) . ?
O5 Zn2 2.026(10) 17_577 ?
O6 C14 1.273(13) . ?
O6 Zn1 2.131(11) 17_577 ?
C7 C8 1.508(10) . ?
C8 C9 1.3900 . ?
C8 C13 1.3900 . ?
C9 C10 1.3900 . ?
C10 C11 1.3900 . ?
C11 C12 1.3900 . ?
C11 C14 1.514(10) . ?
C12 C13 1.3900 . ?
C15 H15A 0.9800 . ?
C15 H15B 0.9800 . ?
C15 H15C 0.9800 . ?
C16 H16A 0.9800 . ?
C16 H16B 0.9800 . ?
C16 H16C 0.9800 . ?
C17 H17A 0.9800 . ?
C17 H17B 0.9800 . ?
C17 H17C 0.9800 . ?
C18 H18A 0.9800 . ?
C18 H18B 0.9800 . ?
C18 H18C 0.9800 . ?
S7 C21 1.797(6) . ?
S7 C27 1.836(16) . ?
S8 C22 1.813(6) . ?
S8 C28 1.826(14) . ?
S9 C24 1.798(6) . ?
S9 C29 1.812(14) . ?
S10 C25 1.787(6) . ?
S10 C30 1.827(15) . ?
O7 C19 1.217(13) . ?
O7 Zn2 1.849(9) 5_557 ?
O8 C19 1.270(13) . ?
O8 Zn2 2.194(10) . ?
C19 C20 1.511(10) . ?
C20 C21 1.3900 . ?
C20 C25 1.3900 . ?
C21 C22 1.3900 . ?
C22 C23 1.3900 . ?
C23 C24 1.3900 . ?
C23 C26 1.528(10) . ?
C24 C25 1.3900 . ?
C27 H27A 0.9800 . ?
C27 H27B 0.9800 . ?
C27 H27C 0.9800 . ?
C28 H28A 0.9800 . ?
C28 H28B 0.9800 . ?
C28 H28C 0.9800 . ?
C29 H29A 0.9800 . ?
C29 H29B 0.9800 . ?
C29 H29C 0.9800 . ?
C30 H30A 0.9800 . ?
C30 H30B 0.9800 . ?
C30 H30C 0.9800 . ?
O12 Zn2 2.072(11) . ?
O12 H12A 0.85(2) . ?
O12 H12B 0.85(2) . ?
C26 O9 1.251(8) . ?
C26 O9 1.252(8) 5_557 ?
C26 C23 1.528(10) 5_557 ?
O9 Zn1 1.962(6) 26_547 ?
O1 Zn2 1.987(5) . ?
O2 Zn1 1.945(5) 5_557 ?
O10 Zn1 1.920(3) . ?
O10 Zn1 1.920(3) 5_557 ?
O10 Zn2 1.975(3) . ?
O10 Zn2 1.975(3) 5_557 ?
O11 Zn2 2.399(9) . ?
O11 H11A 0.87(2) . ?
O11 H11B 0.87(2) . ?
Zn1 O2 1.945(5) 5_557 ?
Zn1 O9 1.962(6) 26_557 ?
Zn1 O6 2.131(11) 17_577 ?
Zn1 Zn2 3.0860(10) . ?
Zn2 O7 1.848(9) 5_557 ?
Zn2 O5 2.026(10) 17_577 ?
